data_4118052
loop_
_publ_author_name
'Jian Tian'
'Laxmikant V. Saraf'
'Birgit Schwenzer'
'Stephanie M. Taylor'
'Euan K. Brechin'
'Jun Liu'
'Scott J. Dalgarno'
'Praveen K. Thallapally'

_publ_section_title
;
 Selective Metal Cation Capture by Soft Anionic Metal-Organic Frameworks
 via Drastic Single-Crystal-to-Single-Crystal Transformations
;
_journal_name_full 'Journal of the American Chemical Society'
_journal_page_first 9581
_journal_page_last 9584
_journal_paper_doi 10.1021/ja303092m
_journal_volume 134
_journal_year 2012
_chemical_formula_sum 'C33 H24 Mn0.5 Ni1.5 O16'
_chemical_formula_weight 792.06
_chemical_name_common 3
_chemical_name_systematic
; 
 ? 
;
_space_group_IT_number 2
_symmetry_cell_setting triclinic
_symmetry_space_group_name_Hall '-P 1'
_symmetry_space_group_name_H-M 'P -1'
_atom_sites_solution_hydrogens geom
_atom_sites_solution_primary direct
_atom_sites_solution_secondary difmap
_audit_creation_method SHELXL-97
_cell_angle_alpha 109.215(2)
_cell_angle_beta 98.782(2)
_cell_angle_gamma 114.858(2)
_cell_formula_units_Z 2
_cell_length_a 16.6187(7)
_cell_length_b 15.6802(6)
_cell_length_c 16.8631(7)
_cell_measurement_temperature 100(2)
_cell_volume 3541.2(3)
_computing_cell_refinement 'SAINT (Bruker, 1998)'
_computing_data_collection 'Apex II'
_computing_data_reduction 'SAINT (Bruker, 1998)'
_computing_molecular_graphics 'XSeed (Barbour, 2001)'
_computing_publication_material 'local program'
_computing_structure_refinement 'SHELXL-97 (Sheldrick, 2008)'
_computing_structure_solution 'SHELXS-97 (Sheldrick, 2008)'
_diffrn_ambient_temperature 100(2)
_diffrn_measured_fraction_theta_full 0.885
_diffrn_measured_fraction_theta_max 0.885
_diffrn_measurement_device_type 'Bruker X8 Apex II CCD Diffractometer'
_diffrn_measurement_method '\f and \w scans'
_diffrn_radiation_monochromator graphite
_diffrn_radiation_source 'fine-focus sealed tube'
_diffrn_radiation_type MoK\a
_diffrn_radiation_wavelength 0.71073
_diffrn_reflns_av_R_equivalents 0.0674
_diffrn_reflns_av_sigmaI/netI 0.1226
_diffrn_reflns_limit_h_max 20
_diffrn_reflns_limit_h_min -19
_diffrn_reflns_limit_k_max 17
_diffrn_reflns_limit_k_min -18
_diffrn_reflns_limit_l_max 20
_diffrn_reflns_limit_l_min -20
_diffrn_reflns_number 38542
_diffrn_reflns_theta_full 25.44
_diffrn_reflns_theta_max 25.44
_diffrn_reflns_theta_min 1.36
_exptl_absorpt_coefficient_mu 0.524
_exptl_absorpt_correction_T_max 0.9255
_exptl_absorpt_correction_T_min 0.8801
_exptl_absorpt_correction_type multi-scan
_exptl_absorpt_process_details Bruker-SADABS
_exptl_crystal_colour Green
_exptl_crystal_density_diffrn 0.743
_exptl_crystal_description Block
_exptl_crystal_F_000 809
_exptl_crystal_size_max 0.25
_exptl_crystal_size_mid 0.20
_exptl_crystal_size_min 0.15
_refine_diff_density_max 1.479
_refine_diff_density_min -0.597
_refine_diff_density_rms 0.088
_refine_ls_extinction_method none
_refine_ls_goodness_of_fit_ref 1.039
_refine_ls_hydrogen_treatment mixed
_refine_ls_matrix_type full
_refine_ls_number_parameters 463
_refine_ls_number_reflns 11576
_refine_ls_number_restraints 0
_refine_ls_restrained_S_all 1.039
_refine_ls_R_factor_all 0.1299
_refine_ls_R_factor_gt 0.0789
_refine_ls_shift/su_max 0.000
_refine_ls_shift/su_mean 0.000
_refine_ls_structure_factor_coef Fsqd
_refine_ls_weighting_details 'calc w=1/[\s^2^(Fo^2^)+(0.1000P)^2^+0.0000P] where P=(Fo^2^+2Fc^2^)/3'
_refine_ls_weighting_scheme calc
_refine_ls_wR_factor_gt 0.1994
_refine_ls_wR_factor_ref 0.2168
_reflns_number_gt 5445
_reflns_number_total 11576
_reflns_threshold_expression >2sigma(I)
_cod_data_source_file ja303092m_si_006.cif
_cod_data_source_block 3
_cod_original_cell_volume 3541.2(2)
_cod_original_formula_sum 'C33 H24 Mn0.50 Ni1.50 O16'
_cod_database_code 4118052

loop_
_symmetry_equiv_pos_as_xyz
'x, y, z'
'-x, -y, -z'

loop_
_atom_site_label
_atom_site_type_symbol
_atom_site_fract_x
_atom_site_fract_y
_atom_site_fract_z
_atom_site_U_iso_or_equiv
_atom_site_adp_type
_atom_site_occupancy
_atom_site_symmetry_multiplicity
_atom_site_calc_flag
_atom_site_refinement_flags
Ni1 Ni 0.74939(5) 0.66744(6) 0.59364(5) 0.0452(2) Uani 1 1 d .
Mn1 Mn 0.5000 0.5000 0.5000 0.0283(3) Uani 1 2 d S
O1 O 0.5549(2) 0.6271(3) 1.4646(2) 0.0399(9) Uani 1 1 d .
C1 C 0.6287(4) 0.6890(4) 1.4611(3) 0.0320(12) Uani 1 1 d .
Ni2 Ni 0.0000 0.5000 0.5000 0.0443(3) Uani 1 2 d S
O2 O 0.7097(2) 0.7118(3) 1.5008(2) 0.0398(9) Uani 1 1 d .
C2 C 0.6187(4) 0.7414(5) 1.4026(3) 0.0443(15) Uani 1 1 d .
O3 O 0.5958(3) 0.8808(3) 1.2374(2) 0.0529(11) Uani 1 1 d .
C3 C 0.6964(4) 0.8136(5) 1.3952(4) 0.0516(16) Uani 1 1 d .
H3 H 0.7577 0.8322 1.4281 0.062 Uiso 1 1 calc R
O4 O 0.5391(2) 1.0607(3) 1.2453(2) 0.0450(9) Uani 1 1 d .
C4 C 0.6862(4) 0.8583(5) 1.3414(4) 0.0573(18) Uani 1 1 d .
H4 H 0.7407 0.9104 1.3388 0.069 Uiso 1 1 calc R
O5 O 0.7678(2) 1.5512(3) 1.4958(2) 0.0405(9) Uani 1 1 d .
C5 C 0.5978(4) 0.8296(4) 1.2898(4) 0.0416(14) Uani 1 1 d .
O6 O 0.6365(2) 1.5054(3) 1.5253(2) 0.0365(9) Uani 1 1 d .
C6 C 0.5222(4) 0.7604(5) 1.2973(4) 0.0512(16) Uani 1 1 d .
H6 H 0.4612 0.7420 1.2638 0.061 Uiso 1 1 calc R
O7 O 0.5842(3) 0.9255(3) 1.0074(2) 0.0528(11) Uani 1 1 d .
C7 C 0.5308(4) 0.7153(5) 1.3525(4) 0.0462(15) Uani 1 1 d .
H7 H 0.4759 0.6654 1.3564 0.055 Uiso 1 1 calc R
O8 O 0.7004(3) 0.7355(3) 0.6825(2) 0.0541(11) Uani 1 1 d .
C8 C 0.5058(4) 0.8553(4) 1.1839(3) 0.0399(13) Uani 1 1 d .
H8A H 0.4716 0.8760 1.2225 0.048 Uiso 1 1 calc R
H8B H 0.4670 0.7792 1.1450 0.048 Uiso 1 1 calc R
O9 O 0.5505(2) 0.6069(3) 0.6387(2) 0.0402(9) Uani 1 1 d .
C9 C 0.5250(4) 0.9154(4) 1.1279(3) 0.0380(13) Uani 1 1 d .
O10 O 0.8839(3) 0.7983(4) 0.6341(3) 0.0930(16) Uani 1 1 d .
C10 C 0.5871(4) 1.0336(4) 1.1874(3) 0.0389(13) Uani 1 1 d .
H10A H 0.6498 1.0505 1.2224 0.047 Uiso 1 1 calc R
H10B H 0.5959 1.0725 1.1506 0.047 Uiso 1 1 calc R
O11 O 0.8055(4) 0.6291(5) 0.6896(3) 0.1045(18) Uani 1 1 d .
C11 C 0.5810(4) 1.1640(4) 1.3029(3) 0.0365(13) Uani 1 1 d .
O12 O 0.3764(3) 0.7823(3) 1.0125(2) 0.0502(10) Uani 1 1 d .
C12 C 0.6620(4) 1.2407(4) 1.3059(3) 0.0384(13) Uani 1 1 d .
H12 H 0.6947 1.2238 1.2674 0.046 Uiso 1 1 calc R
O13 O 0.0528(3) 0.6985(4) 0.6933(3) 0.0676(13) Uani 1 1 d .
C13 C 0.6974(3) 1.3455(4) 1.3662(3) 0.0341(13) Uani 1 1 d .
H13 H 0.7541 1.3993 1.3684 0.041 Uiso 1 1 calc R
O14 O 0.0745(2) 0.5614(3) 0.6335(2) 0.0531(11) Uani 1 1 d .
C14 C 0.6500(3) 1.3706(4) 1.4224(3) 0.0339(13) Uani 1 1 d .
O15 O 0.1153(3) 0.6088(4) 0.4829(3) 0.0689(13) Uani 1 1 d .
C15 C 0.5652(4) 1.2904(5) 1.4172(3) 0.0392(14) Uani 1 1 d .
H15 H 0.5318 1.3068 1.4551 0.047 Uiso 1 1 calc R
O16 O 0.0487(2) 0.3969(3) 0.4764(2) 0.0509(10) Uani 1 1 d .
C16 C 0.5304(4) 1.1888(4) 1.3576(4) 0.0422(14) Uani 1 1 d .
H16 H 0.4721 1.1351 1.3532 0.051 Uiso 1 1 calc R
C17 C 0.6873(4) 1.4803(5) 1.4836(3) 0.0363(13) Uani 1 1 d .
C18 C 0.5769(4) 0.8784(5) 1.0681(3) 0.0506(16) Uani 1 1 d .
H18A H 0.6405 0.9001 1.1053 0.061 Uiso 1 1 calc R
H18B H 0.5412 0.8012 1.0345 0.061 Uiso 1 1 calc R
C19 C 0.5939(5) 0.8693(5) 0.9323(4) 0.0453(15) Uani 1 1 d .
C20 C 0.6800(5) 0.9021(5) 0.9201(4) 0.075(2) Uani 1 1 d .
H20 H 0.7343 0.9643 0.9649 0.090 Uiso 1 1 calc R
C21 C 0.6870(5) 0.8444(6) 0.8423(4) 0.078(2) Uani 1 1 d .
H21 H 0.7468 0.8681 0.8347 0.093 Uiso 1 1 calc R
C22 C 0.6125(4) 0.7559(4) 0.7771(3) 0.0380(13) Uani 1 1 d .
C23 C 0.5266(4) 0.7244(5) 0.7876(3) 0.0527(17) Uani 1 1 d .
H23 H 0.4728 0.6635 0.7410 0.063 Uiso 1 1 calc R
C24 C 0.5159(4) 0.7789(5) 0.8642(4) 0.0562(17) Uani 1 1 d .
H24 H 0.4555 0.7548 0.8705 0.067 Uiso 1 1 calc R
C25 C 0.6216(5) 0.6939(5) 0.6926(4) 0.0449(15) Uani 1 1 d .
C26 C 0.4317(4) 0.8921(4) 1.0712(3) 0.0410(14) Uani 1 1 d .
H26A H 0.3975 0.9125 1.1101 0.049 Uiso 1 1 calc R
H26B H 0.4427 0.9328 1.0359 0.049 Uiso 1 1 calc R
C27 C 0.3031(4) 0.7506(4) 0.9401(4) 0.0448(14) Uani 1 1 d .
C28 C 0.2639(4) 0.6509(5) 0.8744(3) 0.0508(16) Uani 1 1 d .
H28 H 0.2864 0.6066 0.8822 0.061 Uiso 1 1 calc R
C29 C 0.1931(4) 0.6145(5) 0.7980(4) 0.0469(15) Uani 1 1 d .
H29 H 0.1661 0.5447 0.7539 0.056 Uiso 1 1 calc R
C30 C 0.1597(4) 0.6780(5) 0.7835(4) 0.0465(15) Uani 1 1 d .
C31 C 0.1965(4) 0.7758(5) 0.8522(3) 0.0494(16) Uani 1 1 d .
H31 H 0.1714 0.8187 0.8462 0.059 Uiso 1 1 calc R
C32 C 0.2668(4) 0.8128(5) 0.9276(4) 0.0500(15) Uani 1 1 d .
H32 H 0.2919 0.8817 0.9727 0.060 Uiso 1 1 calc R
C33 C 0.0901(4) 0.6425(5) 0.6956(4) 0.0476(16) Uani 1 1 d .

loop_
_atom_site_aniso_label
_atom_site_aniso_U_11
_atom_site_aniso_U_22
_atom_site_aniso_U_33
_atom_site_aniso_U_23
_atom_site_aniso_U_13
_atom_site_aniso_U_12
Ni1 0.0529(5) 0.0544(6) 0.0357(4) 0.0200(4) 0.0160(4) 0.0327(4)
Mn1 0.0379(7) 0.0386(7) 0.0160(5) 0.0145(5) 0.0116(5) 0.0229(5)
O1 0.046(2) 0.047(2) 0.037(2) 0.025(2) 0.0137(18) 0.0276(19)
C1 0.045(4) 0.030(3) 0.028(3) 0.019(3) 0.023(3) 0.017(3)
Ni2 0.0382(6) 0.0634(8) 0.0291(5) 0.0165(5) 0.0117(5) 0.0266(5)
O2 0.037(2) 0.051(3) 0.033(2) 0.0248(19) 0.0086(17) 0.0208(18)
C2 0.053(4) 0.054(4) 0.027(3) 0.018(3) 0.009(3) 0.028(3)
O3 0.062(3) 0.056(3) 0.046(2) 0.036(2) 0.014(2) 0.026(2)
C3 0.045(4) 0.052(4) 0.058(4) 0.039(3) 0.013(3) 0.016(3)
O4 0.056(2) 0.041(3) 0.035(2) 0.0083(19) 0.0197(18) 0.0269(19)
C4 0.046(4) 0.064(5) 0.067(4) 0.049(4) 0.017(3) 0.018(3)
O5 0.030(2) 0.046(3) 0.050(2) 0.021(2) 0.0153(18) 0.0230(19)
C5 0.052(4) 0.045(4) 0.036(3) 0.029(3) 0.014(3) 0.023(3)
O6 0.043(2) 0.051(3) 0.0203(17) 0.0173(17) 0.0116(16) 0.0262(18)
C6 0.050(4) 0.056(4) 0.048(4) 0.035(3) 0.009(3) 0.021(3)
O7 0.108(3) 0.050(3) 0.030(2) 0.025(2) 0.041(2) 0.053(2)
C7 0.038(3) 0.060(4) 0.047(3) 0.036(3) 0.015(3) 0.021(3)
O8 0.048(3) 0.057(3) 0.036(2) 0.001(2) 0.0132(19) 0.023(2)
C8 0.043(3) 0.043(4) 0.024(3) 0.016(3) 0.003(2) 0.016(3)
O9 0.050(2) 0.047(3) 0.0221(19) 0.0084(19) 0.0120(18) 0.028(2)
C9 0.060(4) 0.036(4) 0.027(3) 0.016(3) 0.016(3) 0.028(3)
O10 0.083(3) 0.085(4) 0.066(3) 0.001(3) -0.007(3) 0.039(3)
C10 0.055(4) 0.047(4) 0.026(3) 0.022(3) 0.020(3) 0.029(3)
O11 0.158(5) 0.111(5) 0.047(3) 0.012(3) 0.002(3) 0.098(4)
C11 0.040(3) 0.039(4) 0.030(3) 0.010(3) 0.007(3) 0.025(3)
O12 0.079(3) 0.037(2) 0.025(2) 0.0076(19) -0.0013(19) 0.032(2)
C12 0.040(3) 0.047(4) 0.029(3) 0.012(3) 0.009(2) 0.026(3)
O13 0.070(3) 0.083(4) 0.046(3) 0.016(3) 0.001(2) 0.052(3)
C13 0.031(3) 0.042(4) 0.038(3) 0.018(3) 0.017(2) 0.023(3)
O14 0.046(2) 0.076(3) 0.027(2) 0.018(2) 0.0062(18) 0.028(2)
C14 0.046(3) 0.048(4) 0.025(3) 0.019(3) 0.013(2) 0.036(3)
O15 0.050(3) 0.125(4) 0.057(3) 0.057(3) 0.021(2) 0.051(3)
C15 0.041(3) 0.059(4) 0.022(3) 0.023(3) 0.016(2) 0.024(3)
O16 0.050(2) 0.059(3) 0.045(2) 0.023(2) 0.0125(19) 0.030(2)
C16 0.039(3) 0.035(4) 0.058(4) 0.023(3) 0.033(3) 0.016(3)
C17 0.049(4) 0.056(4) 0.021(3) 0.017(3) 0.018(3) 0.037(3)
C18 0.096(5) 0.056(4) 0.025(3) 0.025(3) 0.026(3) 0.052(4)
C19 0.087(5) 0.032(4) 0.031(3) 0.013(3) 0.022(3) 0.041(3)
C20 0.076(5) 0.044(5) 0.057(4) -0.005(3) 0.032(4) 0.009(3)
C21 0.072(5) 0.077(6) 0.041(4) 0.002(4) 0.025(4) 0.018(4)
C22 0.056(4) 0.045(4) 0.016(3) 0.012(3) 0.006(3) 0.031(3)
C23 0.049(4) 0.074(5) 0.021(3) 0.009(3) 0.010(3) 0.029(3)
C24 0.059(4) 0.076(5) 0.031(3) 0.020(3) 0.015(3) 0.035(4)
C25 0.054(4) 0.062(5) 0.034(3) 0.021(3) 0.013(3) 0.042(4)
C26 0.059(4) 0.036(4) 0.025(3) 0.014(3) 0.004(3) 0.024(3)
C27 0.066(4) 0.034(4) 0.027(3) 0.010(3) 0.005(3) 0.025(3)
C28 0.074(4) 0.048(4) 0.029(3) 0.015(3) 0.006(3) 0.034(3)
C29 0.057(4) 0.050(4) 0.028(3) 0.013(3) 0.006(3) 0.028(3)
C30 0.051(4) 0.062(5) 0.027(3) 0.022(3) 0.016(3) 0.028(3)
C31 0.053(4) 0.067(5) 0.029(3) 0.019(3) 0.010(3) 0.034(3)
C32 0.065(4) 0.047(4) 0.029(3) 0.004(3) 0.002(3) 0.034(3)
C33 0.040(4) 0.062(5) 0.029(3) 0.016(3) 0.009(3) 0.020(3)

loop_
_atom_type_symbol
_atom_type_description
_atom_type_scat_dispersion_real
_atom_type_scat_dispersion_imag
_atom_type_scat_source
C C 0.0033 0.0016 'International Tables Vol C Tables 4.2.6.8 and 6.1.1.4'
H H 0.0000 0.0000 'International Tables Vol C Tables 4.2.6.8 and 6.1.1.4'
O O 0.0106 0.0060 'International Tables Vol C Tables 4.2.6.8 and 6.1.1.4'
Mn Mn 0.3368 0.7283 'International Tables Vol C Tables 4.2.6.8 and 6.1.1.4'
Ni Ni 0.3393 1.1124 'International Tables Vol C Tables 4.2.6.8 and 6.1.1.4'

loop_
_geom_angle_atom_site_label_1
_geom_angle_atom_site_label_2
_geom_angle_atom_site_label_3
_geom_angle
_geom_angle_site_symmetry_1
_geom_angle_site_symmetry_3
O8 Ni1 O2 95.14(15) . 1_554
O8 Ni1 O10 97.91(18) . .
O2 Ni1 O10 85.95(17) 1_554 .
O8 Ni1 O11 88.42(18) . .
O2 Ni1 O11 173.9(2) 1_554 .
O10 Ni1 O11 88.6(2) . .
O8 Ni1 O6 103.09(15) . 1_544
O2 Ni1 O6 96.38(13) 1_554 1_544
O10 Ni1 O6 158.55(17) . 1_544
O11 Ni1 O6 87.66(18) . 1_544
O8 Ni1 O5 162.60(16) . 1_544
O2 Ni1 O5 91.79(13) 1_554 1_544
O10 Ni1 O5 98.48(17) . 1_544
O11 Ni1 O5 86.20(16) . 1_544
O6 Ni1 O5 60.20(13) 1_544 1_544
O1 Mn1 O1 180.000(1) 1_554 2_667
O1 Mn1 O9 88.87(13) 1_554 2_666
O1 Mn1 O9 91.13(14) 2_667 2_666
O1 Mn1 O9 91.13(13) 1_554 .
O1 Mn1 O9 88.87(13) 2_667 .
O9 Mn1 O9 180.000(1) 2_666 .
O1 Mn1 O6 90.81(12) 1_554 1_544
O1 Mn1 O6 89.19(12) 2_667 1_544
O9 Mn1 O6 93.04(13) 2_666 1_544
O9 Mn1 O6 86.96(13) . 1_544
O1 Mn1 O6 89.19(12) 1_554 2_677
O1 Mn1 O6 90.81(12) 2_667 2_677
O9 Mn1 O6 86.96(13) 2_666 2_677
O9 Mn1 O6 93.04(13) . 2_677
O6 Mn1 O6 180.0 1_544 2_677
C1 O1 Mn1 140.9(3) . 1_556
O1 C1 O2 126.2(4) . .
O1 C1 C2 116.0(5) . .
O2 C1 C2 117.8(5) . .
O16 Ni2 O16 180.000(1) . 2_566
O16 Ni2 O14 92.50(16) . 2_566
O16 Ni2 O14 87.50(16) 2_566 2_566
O16 Ni2 O14 87.50(16) . .
O16 Ni2 O14 92.50(16) 2_566 .
O14 Ni2 O14 180.000(1) 2_566 .
O16 Ni2 O15 91.96(15) . .
O16 Ni2 O15 88.04(15) 2_566 .
O14 Ni2 O15 89.01(15) 2_566 .
O14 Ni2 O15 90.99(15) . .
O16 Ni2 O15 88.04(15) . 2_566
O16 Ni2 O15 91.96(15) 2_566 2_566
O14 Ni2 O15 90.99(15) 2_566 2_566
O14 Ni2 O15 89.01(15) . 2_566
O15 Ni2 O15 180.0(4) . 2_566
C1 O2 Ni1 128.0(3) . 1_556
C3 C2 C7 118.1(5) . .
C3 C2 C1 121.1(5) . .
C7 C2 C1 120.8(5) . .
C5 O3 C8 118.3(4) . .
C4 C3 C2 120.3(5) . .
C11 O4 C10 116.2(4) . .
C3 C4 C5 121.1(5) . .
C17 O5 Ni1 90.4(3) . 1_566
C6 C5 O3 125.0(5) . .
C6 C5 C4 118.8(5) . .
O3 C5 C4 116.2(5) . .
C17 O6 Ni1 90.6(3) . 1_566
C17 O6 Mn1 140.9(3) . 1_566
Ni1 O6 Mn1 109.07(15) 1_566 1_566
C5 C6 C7 121.0(5) . .
C19 O7 C18 111.6(4) . .
C6 C7 C2 120.6(5) . .
C25 O8 Ni1 128.0(4) . .
O3 C8 C9 106.7(4) . .
C25 O9 Mn1 137.7(3) . .
C26 C9 C8 108.6(4) . .
C26 C9 C10 109.5(4) . .
C8 C9 C10 111.0(4) . .
C26 C9 C18 110.6(4) . .
C8 C9 C18 107.9(4) . .
C10 C9 C18 109.2(4) . .
O4 C10 C9 106.3(4) . .
C12 C11 O4 124.7(5) . .
C12 C11 C16 120.3(5) . .
O4 C11 C16 114.8(5) . .
C27 O12 C26 117.4(4) . .
C11 C12 C13 119.8(5) . .
C14 C13 C12 120.4(5) . .
C33 O14 Ni2 127.9(4) . .
C13 C14 C15 119.1(5) . .
C13 C14 C17 119.5(5) . .
C15 C14 C17 121.4(4) . .
C16 C15 C14 120.3(5) . .
C15 C16 C11 120.0(5) . .
O5 C17 O6 118.8(5) . .
O5 C17 C14 121.8(4) . .
O6 C17 C14 119.4(5) . .
O7 C18 C9 107.6(4) . .
O7 C19 C20 121.1(5) . .
O7 C19 C24 120.5(6) . .
C20 C19 C24 118.3(5) . .
C19 C20 C21 119.6(6) . .
C22 C21 C20 122.5(6) . .
C21 C22 C23 118.2(5) . .
C21 C22 C25 121.7(6) . .
C23 C22 C25 120.0(5) . .
C22 C23 C24 121.5(5) . .
C23 C24 C19 119.8(6) . .
O9 C25 O8 126.1(5) . .
O9 C25 C22 117.7(5) . .
O8 C25 C22 116.2(5) . .
O12 C26 C9 109.0(4) . .
O12 C27 C28 117.1(5) . .
O12 C27 C32 124.8(5) . .
C28 C27 C32 118.1(5) . .
C29 C28 C27 120.9(5) . .
C28 C29 C30 121.1(6) . .
C31 C30 C29 116.9(5) . .
C31 C30 C33 122.0(6) . .
C29 C30 C33 121.0(6) . .
C32 C31 C30 122.3(6) . .
C31 C32 C27 120.4(6) . .
O14 C33 O13 127.5(5) . .
O14 C33 C30 116.4(6) . .
O13 C33 C30 116.1(6) . .

loop_
_geom_bond_atom_site_label_1
_geom_bond_atom_site_label_2
_geom_bond_distance
_geom_bond_site_symmetry_2
Ni1 O8 2.024(4) .
Ni1 O2 2.038(3) 1_554
Ni1 O10 2.105(5) .
Ni1 O11 2.121(5) .
Ni1 O6 2.170(4) 1_544
Ni1 O5 2.187(4) 1_544
Mn1 O1 2.141(3) 1_554
Mn1 O1 2.141(3) 2_667
Mn1 O9 2.150(3) 2_666
Mn1 O9 2.150(3) .
Mn1 O6 2.203(3) 1_544
Mn1 O6 2.203(3) 2_677
O1 C1 1.228(5) .
O1 Mn1 2.141(3) 1_556
C1 O2 1.246(6) .
C1 C2 1.508(7) .
Ni2 O16 2.049(4) .
Ni2 O16 2.049(4) 2_566
Ni2 O14 2.062(3) 2_566
Ni2 O14 2.062(3) .
Ni2 O15 2.100(4) .
Ni2 O15 2.100(4) 2_566
O2 Ni1 2.038(3) 1_556
C2 C3 1.369(7) .
C2 C7 1.381(7) .
O3 C5 1.381(6) .
O3 C8 1.434(6) .
C3 C4 1.347(7) .
O4 C11 1.364(6) .
O4 C10 1.421(6) .
C4 C5 1.384(7) .
O5 C17 1.258(6) .
O5 Ni1 2.187(4) 1_566
C5 C6 1.329(7) .
O6 C17 1.281(6) .
O6 Ni1 2.170(3) 1_566
O6 Mn1 2.203(3) 1_566
C6 C7 1.365(7) .
O7 C19 1.362(6) .
O7 C18 1.439(6) .
O8 C25 1.262(6) .
C8 C9 1.519(7) .
O9 C25 1.258(7) .
C9 C26 1.515(7) .
C9 C10 1.536(7) .
C9 C18 1.549(7) .
C11 C12 1.355(7) .
C11 C16 1.411(7) .
O12 C27 1.362(6) .
O12 C26 1.436(6) .
C12 C13 1.409(7) .
O13 C33 1.278(7) .
C13 C14 1.384(7) .
O14 C33 1.242(7) .
C14 C15 1.405(7) .
C14 C17 1.466(7) .
C15 C16 1.370(7) .
C19 C20 1.376(8) .
C19 C24 1.392(8) .
C20 C21 1.381(9) .
C21 C22 1.342(8) .
C22 C23 1.361(7) .
C22 C25 1.509(7) .
C23 C24 1.380(8) .
C27 C28 1.371(8) .
C27 C32 1.399(8) .
C28 C29 1.363(7) .
C29 C30 1.395(8) .
C30 C31 1.376(8) .
C30 C33 1.495(7) .
C31 C32 1.344(7) .
